data_7719585
loop_
_publ_author_name
'Coconubo-Guio, Laura'
'Moreno, Sonia'
'Monge, Miguel'
'Olmos, M. Elena'
'Lop&#xe9;z-de-Luzuriaga, Jos&#xe9; M'

_publ_section_title
;
 Gold(I) complexes of 2-(diphenylphosphino)aniline: synthesis and
 influence of the perhalophenyl ligand on their assembly.
;
_journal_issue 42
_journal_name_full 'Dalton transactions (Cambridge, England : 2003)'
_journal_page_first 15923
_journal_page_last 15932
_journal_paper_doi 10.1039/d5dt01563d
_journal_volume 54
_journal_year 2025
_chemical_formula_moiety 'C24 H16 Au Cl2 F3 N P'
_chemical_formula_sum 'C24 H16 Au Cl2 F3 N P'
_chemical_formula_weight 674.21
_space_group_crystal_system monoclinic
_space_group_IT_number 14
_space_group_name_Hall '-P 2yn'
_space_group_name_H-M_alt 'P 1 21/n 1'
_atom_sites_solution_hydrogens geom
_atom_sites_solution_primary dual
_audit_creation_method SHELXL-2014/7
_audit_update_record
;
2025-09-12 deposited with the CCDC.	2025-10-03 downloaded from the CCDC.
;
_cell_angle_alpha 90
_cell_angle_beta 100.476(2)
_cell_angle_gamma 90
_cell_formula_units_Z 4
_cell_length_a 8.2765(5)
_cell_length_b 11.9303(7)
_cell_length_c 22.5683(15)
_cell_measurement_reflns_used 9870
_cell_measurement_temperature 100(2)
_cell_measurement_theta_max 27.89
_cell_measurement_theta_min 3.03
_cell_volume 2191.3(2)
_computing_cell_refinement 'SAINT V8.40A (?, 2016)'
_computing_data_collection 'Collect (Bruker AXS BV, 1997-2004)'
_computing_data_reduction 'SAINT V8.40A (?, 2016)'
_computing_molecular_graphics 'Olex2 (Dolomanov et al., 2009)'
_computing_publication_material 'Olex2 (Dolomanov et al., 2009)'
_computing_structure_refinement 'SHELXL-2014/7 (Sheldrick, 2014)'
_computing_structure_solution 'XT (Sheldrick, 2015)'
_diffrn_ambient_temperature 100(2)
_diffrn_measured_fraction_theta_full 0.998
_diffrn_measured_fraction_theta_max 0.998
_diffrn_measurement_device_type 'Bruker APEX-II CCD'
_diffrn_measurement_method '\f and \w scans'
_diffrn_radiation_type MoK\a
_diffrn_radiation_wavelength 0.71073
_diffrn_reflns_av_R_equivalents 0.0357
_diffrn_reflns_av_unetI/netI 0.0144
_diffrn_reflns_Laue_measured_fraction_full 0.998
_diffrn_reflns_Laue_measured_fraction_max 0.998
_diffrn_reflns_limit_h_max 10
_diffrn_reflns_limit_h_min -10
_diffrn_reflns_limit_k_max 15
_diffrn_reflns_limit_k_min -15
_diffrn_reflns_limit_l_max 29
_diffrn_reflns_limit_l_min -29
_diffrn_reflns_number 60441
_diffrn_reflns_point_group_measured_fraction_full 0.998
_diffrn_reflns_point_group_measured_fraction_max 0.998
_diffrn_reflns_theta_full 25.242
_diffrn_reflns_theta_max 27.894
_diffrn_reflns_theta_min 3.030
_exptl_absorpt_coefficient_mu 7.069
_exptl_absorpt_correction_T_max 0.0210
_exptl_absorpt_correction_T_min 0.0044
_exptl_absorpt_correction_type numerical
_exptl_absorpt_process_details
;
SADABS-2016/2 (Bruker,2016/2) was used for absorption correction.
wR2(int) was 0.1006 before and 0.0475 after correction.
The Ratio of minimum to maximum transmission is 0.2095.
The \l/2 correction factor is Not present.
;
_exptl_crystal_colour orange
_exptl_crystal_density_diffrn 2.044
_exptl_crystal_description prism
_exptl_crystal_F_000 1288
_exptl_crystal_size_max 0.143
_exptl_crystal_size_mid 0.121
_exptl_crystal_size_min 0.049
_refine_diff_density_max 1.672
_refine_diff_density_min -0.732
_refine_diff_density_rms 0.141
_refine_ls_extinction_method none
_refine_ls_goodness_of_fit_ref 1.156
_refine_ls_hydrogen_treatment constr
_refine_ls_matrix_type full
_refine_ls_number_parameters 289
_refine_ls_number_reflns 5214
_refine_ls_number_restraints 0
_refine_ls_restrained_S_all 1.156
_refine_ls_R_factor_all 0.0376
_refine_ls_R_factor_gt 0.0352
_refine_ls_shift/su_max 0.001
_refine_ls_shift/su_mean 0.000
_refine_ls_structure_factor_coef Fsqd
_refine_ls_weighting_details 'w=1/[\s^2^(Fo^2^)+(0.0435P)^2^+4.6037P] where P=(Fo^2^+2Fc^2^)/3'
_refine_ls_weighting_scheme calc
_refine_ls_wR_factor_gt 0.0851
_refine_ls_wR_factor_ref 0.0865
_reflns_Friedel_coverage 0.000
_reflns_number_gt 4864
_reflns_number_total 5214
_reflns_threshold_expression 'I > 2\s(I)'
_cod_data_source_file d5dt01563d2.cif
_cod_data_source_block shelx_CCDC1
_cod_depositor_comments 'Adding full bibliography for 7719584--7719587.cif.'
_cod_original_sg_symbol_H-M 'P 21/n'
_cod_database_code 7719585
_shelx_shelxl_version_number 2014/7
_shelx_space_group_comment
;
The symmetry employed for this shelxl refinement is uniquely defined
by the following loop, which should always be used as a source of
symmetry information in preference to the above space-group names.
They are only intended as comments.
;
_shelx_estimated_absorpt_t_min 0.431
_shelx_estimated_absorpt_t_max 0.723

loop_
_space_group_symop_operation_xyz
'x, y, z'
'-x+1/2, y+1/2, -z+1/2'
'-x, -y, -z'
'x-1/2, -y-1/2, z-1/2'

loop_
_atom_site_label
_atom_site_type_symbol
_atom_site_fract_x
_atom_site_fract_y
_atom_site_fract_z
_atom_site_U_iso_or_equiv
_atom_site_adp_type
_atom_site_occupancy
_atom_site_site_symmetry_order
_atom_site_calc_flag
_atom_site_refinement_flags_posn
_atom_site_refinement_flags_adp
_atom_site_refinement_flags_occupancy
_atom_site_disorder_assembly
_atom_site_disorder_group
Au Au 0.54155(2) 0.72828(2) 0.45557(2) 0.03770(7) Uani 1 1 d . . . . .
C1 C 0.5056(5) 0.8462(3) 0.51797(19) 0.0331(8) Uani 1 1 d . . . . .
C2 C 0.3546(5) 0.8904(4) 0.5222(2) 0.0355(9) Uani 1 1 d . . . . .
C3 C 0.3255(5) 0.9608(4) 0.5675(2) 0.0361(9) Uani 1 1 d . . . . .
C4 C 0.4571(6) 0.9937(4) 0.61080(19) 0.0368(9) Uani 1 1 d . . . . .
C5 C 0.6144(5) 0.9569(4) 0.60784(19) 0.0361(9) Uani 1 1 d . . . . .
C6 C 0.6329(5) 0.8833(4) 0.5624(2) 0.0361(9) Uani 1 1 d . . . . .
F1 F 0.2239(3) 0.8656(2) 0.47822(12) 0.0416(6) Uani 1 1 d . . . . .
Cl1 Cl 0.13083(14) 1.01066(12) 0.57005(6) 0.0496(3) Uani 1 1 d . . . . .
F2 F 0.4345(4) 1.0640(3) 0.65484(13) 0.0465(7) Uani 1 1 d . . . . .
Cl2 Cl 0.77976(15) 1.00377(12) 0.65920(5) 0.0477(3) Uani 1 1 d . . . . .
F3 F 0.7877(3) 0.8475(3) 0.56122(13) 0.0446(6) Uani 1 1 d . . . . .
P P 0.58799(14) 0.59157(10) 0.38994(5) 0.0358(2) Uani 1 1 d . . . . .
C7 C 0.4074(5) 0.5132(4) 0.35548(19) 0.0360(9) Uani 1 1 d . . . . .
C8 C 0.4053(6) 0.3956(4) 0.3559(2) 0.0401(10) Uani 1 1 d . . . . .
H8 H 0.4969 0.3558 0.3775 0.048 Uiso 1 1 calc R U . . .
C9 C 0.2720(6) 0.3370(4) 0.3256(2) 0.0424(10) Uani 1 1 d . . . . .
H9 H 0.2732 0.2573 0.3253 0.051 Uiso 1 1 calc R U . . .
C10 C 0.1362(6) 0.3946(4) 0.2955(2) 0.0428(10) Uani 1 1 d . . . . .
H10 H 0.0451 0.3541 0.2741 0.051 Uiso 1 1 calc R U . . .
C11 C 0.1317(6) 0.5107(5) 0.2962(2) 0.0434(10) Uani 1 1 d . . . . .
H11 H 0.0360 0.5490 0.2767 0.052 Uiso 1 1 calc R U . . .
C12 C 0.2677(6) 0.5718(4) 0.3254(2) 0.0399(9) Uani 1 1 d . . . . .
N N 0.2663(7) 0.6865(5) 0.3212(3) 0.0633(13) Uani 1 1 d . . . . .
H0A H 0.1805 0.7210 0.3002 0.076 Uiso 1 1 calc R U . . .
H0B H 0.3511 0.7256 0.3394 0.076 Uiso 1 1 calc R U . . .
C13 C 0.7338(5) 0.4886(4) 0.4261(2) 0.0366(9) Uani 1 1 d . . . . .
C14 C 0.7481(6) 0.4703(4) 0.4882(2) 0.0394(9) Uani 1 1 d . . . . .
H14 H 0.6831 0.5123 0.5108 0.047 Uiso 1 1 calc R U . . .
C15 C 0.8576(6) 0.3905(4) 0.5165(2) 0.0448(10) Uani 1 1 d . . . . .
H15 H 0.8672 0.3776 0.5585 0.054 Uiso 1 1 calc R U . . .
C16 C 0.9529(6) 0.3298(5) 0.4835(2) 0.0459(11) Uani 1 1 d . . . . .
H16 H 1.0289 0.2760 0.5032 0.055 Uiso 1 1 calc R U . . .
C17 C 0.9381(6) 0.3469(4) 0.4221(2) 0.0454(11) Uani 1 1 d . . . . .
H17 H 1.0016 0.3034 0.3995 0.054 Uiso 1 1 calc R U . . .
C18 C 0.8309(6) 0.4271(4) 0.3936(2) 0.0405(10) Uani 1 1 d . . . . .
H18 H 0.8235 0.4404 0.3516 0.049 Uiso 1 1 calc R U . . .
C19 C 0.6739(6) 0.6447(4) 0.3268(2) 0.0381(9) Uani 1 1 d . . . . .
C20 C 0.7901(7) 0.7301(4) 0.3370(3) 0.0480(12) Uani 1 1 d . . . . .
H20 H 0.8263 0.7582 0.3766 0.058 Uiso 1 1 calc R U . . .
C21 C 0.8528(7) 0.7739(5) 0.2888(3) 0.0589(15) Uani 1 1 d . . . . .
H21 H 0.9291 0.8341 0.2954 0.071 Uiso 1 1 calc R U . . .
C22 C 0.8065(8) 0.7316(5) 0.2323(3) 0.0602(16) Uani 1 1 d . . . . .
H22 H 0.8523 0.7613 0.1999 0.072 Uiso 1 1 calc R U . . .
C23 C 0.6930(8) 0.6457(6) 0.2218(3) 0.0574(14) Uani 1 1 d . . . . .
H23 H 0.6616 0.6161 0.1823 0.069 Uiso 1 1 calc R U . . .
C24 C 0.6252(7) 0.6027(5) 0.2685(2) 0.0479(11) Uani 1 1 d . . . . .
H24 H 0.5455 0.5446 0.2610 0.058 Uiso 1 1 calc R U . . .

loop_
_atom_site_aniso_label
_atom_site_aniso_U_11
_atom_site_aniso_U_22
_atom_site_aniso_U_33
_atom_site_aniso_U_23
_atom_site_aniso_U_13
_atom_site_aniso_U_12
Au 0.04003(11) 0.03413(11) 0.03932(11) -0.00568(6) 0.00822(7) 0.00063(6)
C1 0.039(2) 0.0267(19) 0.035(2) -0.0006(15) 0.0097(17) -0.0001(16)
C2 0.035(2) 0.036(2) 0.035(2) 0.0037(17) 0.0035(16) -0.0008(17)
C3 0.034(2) 0.037(2) 0.038(2) 0.0009(17) 0.0058(17) 0.0036(17)
C4 0.042(2) 0.037(2) 0.032(2) -0.0018(17) 0.0067(17) 0.0057(18)
C5 0.038(2) 0.035(2) 0.033(2) 0.0000(17) 0.0007(17) 0.0015(17)
C6 0.034(2) 0.035(2) 0.039(2) 0.0057(17) 0.0077(17) 0.0044(17)
F1 0.0377(13) 0.0438(15) 0.0407(14) -0.0032(11) 0.0003(11) -0.0054(11)
Cl1 0.0371(5) 0.0642(8) 0.0465(6) -0.0048(5) 0.0055(5) 0.0109(5)
F2 0.0481(15) 0.0516(17) 0.0385(14) -0.0078(12) 0.0046(12) 0.0123(13)
Cl2 0.0410(6) 0.0578(7) 0.0411(6) -0.0082(5) -0.0013(5) 0.0007(5)
F3 0.0345(13) 0.0511(17) 0.0486(15) -0.0048(13) 0.0084(11) 0.0082(12)
P 0.0354(5) 0.0335(5) 0.0380(6) -0.0043(4) 0.0050(4) 0.0011(4)
C7 0.036(2) 0.040(2) 0.031(2) -0.0030(17) 0.0052(16) -0.0020(17)
C8 0.038(2) 0.040(2) 0.041(2) 0.0000(19) 0.0064(18) 0.0017(18)
C9 0.046(2) 0.034(2) 0.047(3) -0.0031(19) 0.009(2) -0.0048(19)
C10 0.037(2) 0.048(3) 0.043(2) 0.000(2) 0.0062(18) -0.008(2)
C11 0.037(2) 0.050(3) 0.042(2) 0.002(2) 0.0048(19) 0.000(2)
C12 0.041(2) 0.041(2) 0.039(2) 0.0023(18) 0.0084(18) 0.0032(19)
N 0.058(3) 0.057(3) 0.069(3) 0.000(3) -0.002(2) 0.005(2)
C13 0.033(2) 0.035(2) 0.039(2) -0.0047(17) 0.0014(17) 0.0010(17)
C14 0.039(2) 0.036(2) 0.044(2) -0.0034(18) 0.0083(18) -0.0038(18)
C15 0.044(2) 0.045(3) 0.045(3) 0.003(2) 0.007(2) -0.003(2)
C16 0.038(2) 0.044(3) 0.055(3) 0.006(2) 0.006(2) 0.003(2)
C17 0.039(2) 0.043(3) 0.055(3) -0.004(2) 0.010(2) 0.007(2)
C18 0.042(2) 0.040(2) 0.038(2) -0.0013(19) 0.0045(18) 0.0054(19)
C19 0.038(2) 0.035(2) 0.042(2) -0.0001(18) 0.0089(18) 0.0037(17)
C20 0.045(3) 0.037(2) 0.060(3) 0.004(2) 0.005(2) 0.000(2)
C21 0.047(3) 0.046(3) 0.085(5) 0.012(3) 0.016(3) -0.004(2)
C22 0.054(3) 0.054(3) 0.078(4) 0.027(3) 0.028(3) 0.016(3)
C23 0.061(3) 0.070(4) 0.044(3) 0.009(3) 0.017(2) 0.010(3)
C24 0.049(3) 0.049(3) 0.047(3) -0.003(2) 0.010(2) -0.001(2)

loop_
_atom_type_symbol
_atom_type_description
_atom_type_scat_dispersion_real
_atom_type_scat_dispersion_imag
_atom_type_scat_source
C C 0.0033 0.0016 'International Tables Vol C Tables 4.2.6.8 and 6.1.1.4'
H H 0.0000 0.0000 'International Tables Vol C Tables 4.2.6.8 and 6.1.1.4'
Au Au -2.0133 8.8022 'International Tables Vol C Tables 4.2.6.8 and 6.1.1.4'
Cl Cl 0.1484 0.1585 'International Tables Vol C Tables 4.2.6.8 and 6.1.1.4'
F F 0.0171 0.0103 'International Tables Vol C Tables 4.2.6.8 and 6.1.1.4'
N N 0.0061 0.0033 'International Tables Vol C Tables 4.2.6.8 and 6.1.1.4'
P P 0.1023 0.0942 'International Tables Vol C Tables 4.2.6.8 and 6.1.1.4'

loop_
_geom_angle_atom_site_label_1
_geom_angle_atom_site_label_2
_geom_angle_atom_site_label_3
_geom_angle
_geom_angle_site_symmetry_1
_geom_angle_site_symmetry_3
_geom_angle_publ_flag
C1 Au P 177.15(12) . . ?
C2 C1 C6 114.0(4) . . ?
C2 C1 Au 123.9(3) . . ?
C6 C1 Au 122.0(3) . . ?
F1 C2 C1 118.5(4) . . ?
F1 C2 C3 116.8(4) . . ?
C1 C2 C3 124.6(4) . . ?
C2 C3 C4 118.4(4) . . ?
C2 C3 Cl1 121.6(3) . . ?
C4 C3 Cl1 120.0(3) . . ?
F2 C4 C3 120.3(4) . . ?
F2 C4 C5 119.5(4) . . ?
C3 C4 C5 120.2(4) . . ?
C6 C5 C4 118.0(4) . . ?
C6 C5 Cl2 121.8(3) . . ?
C4 C5 Cl2 120.2(3) . . ?
F3 C6 C5 116.6(4) . . ?
F3 C6 C1 118.7(4) . . ?
C5 C6 C1 124.6(4) . . ?
C13 P C7 105.9(2) . . ?
C13 P C19 105.5(2) . . ?
C7 P C19 104.6(2) . . ?
C13 P Au 111.69(15) . . ?
C7 P Au 115.07(15) . . ?
C19 P Au 113.30(16) . . ?
C8 C7 C12 119.2(4) . . ?
C8 C7 P 121.5(4) . . ?
C12 C7 P 119.3(4) . . ?
C9 C8 C7 120.9(4) . . ?
C9 C8 H8 119.6 . . ?
C7 C8 H8 119.6 . . ?
C8 C9 C10 119.8(5) . . ?
C8 C9 H9 120.1 . . ?
C10 C9 H9 120.1 . . ?
C11 C10 C9 120.8(5) . . ?
C11 C10 H10 119.6 . . ?
C9 C10 H10 119.6 . . ?
C10 C11 C12 120.3(5) . . ?
C10 C11 H11 119.9 . . ?
C12 C11 H11 119.9 . . ?
N C12 C11 119.3(5) . . ?
N C12 C7 121.5(5) . . ?
C11 C12 C7 119.0(4) . . ?
C12 N H0A 120.0 . . ?
C12 N H0B 120.0 . . ?
H0A N H0B 120.0 . . ?
C18 C13 C14 119.5(4) . . ?
C18 C13 P 121.4(4) . . ?
C14 C13 P 119.1(3) . . ?
C15 C14 C13 119.8(4) . . ?
C15 C14 H14 120.1 . . ?
C13 C14 H14 120.1 . . ?
C16 C15 C14 120.0(5) . . ?
C16 C15 H15 120.0 . . ?
C14 C15 H15 120.0 . . ?
C15 C16 C17 120.4(5) . . ?
C15 C16 H16 119.8 . . ?
C17 C16 H16 119.8 . . ?
C18 C17 C16 120.1(5) . . ?
C18 C17 H17 120.0 . . ?
C16 C17 H17 120.0 . . ?
C17 C18 C13 120.1(5) . . ?
C17 C18 H18 119.9 . . ?
C13 C18 H18 119.9 . . ?
C20 C19 C24 119.4(5) . . ?
C20 C19 P 118.9(4) . . ?
C24 C19 P 121.8(4) . . ?
C21 C20 C19 119.4(6) . . ?
C21 C20 H20 120.3 . . ?
C19 C20 H20 120.3 . . ?
C22 C21 C20 120.9(6) . . ?
C22 C21 H21 119.6 . . ?
C20 C21 H21 119.6 . . ?
C21 C22 C23 120.2(6) . . ?
C21 C22 H22 119.9 . . ?
C23 C22 H22 119.9 . . ?
C24 C23 C22 120.2(6) . . ?
C24 C23 H23 119.9 . . ?
C22 C23 H23 119.9 . . ?
C23 C24 C19 119.9(5) . . ?
C23 C24 H24 120.1 . . ?
C19 C24 H24 120.1 . . ?

loop_
_geom_bond_atom_site_label_1
_geom_bond_atom_site_label_2
_geom_bond_distance
_geom_bond_site_symmetry_2
_geom_bond_publ_flag
Au C1 2.050(4) . ?
Au P 2.2822(11) . ?
C1 C2 1.376(6) . ?
C1 C6 1.388(6) . ?
C2 F1 1.361(5) . ?
C2 C3 1.378(6) . ?
C3 C4 1.380(6) . ?
C3 Cl1 1.728(4) . ?
C4 F2 1.339(5) . ?
C4 C5 1.387(6) . ?
C5 C6 1.379(6) . ?
C5 Cl2 1.718(4) . ?
C6 F3 1.356(5) . ?
P C13 1.809(5) . ?
P C7 1.813(5) . ?
P C19 1.818(5) . ?
C7 C8 1.404(7) . ?
C7 C12 1.414(6) . ?
C8 C9 1.379(7) . ?
C8 H8 0.9500 . ?
C9 C10 1.386(7) . ?
C9 H9 0.9500 . ?
C10 C11 1.385(7) . ?
C10 H10 0.9500 . ?
C11 C12 1.402(7) . ?
C11 H11 0.9500 . ?
C12 N 1.371(8) . ?
N H0A 0.8800 . ?
N H0B 0.8800 . ?
C13 C18 1.393(6) . ?
C13 C14 1.401(7) . ?
C14 C15 1.387(7) . ?
C14 H14 0.9500 . ?
C15 C16 1.383(7) . ?
C15 H15 0.9500 . ?
C16 C17 1.385(8) . ?
C16 H16 0.9500 . ?
C17 C18 1.382(7) . ?
C17 H17 0.9500 . ?
C18 H18 0.9500 . ?
C19 C20 1.392(7) . ?
C19 C24 1.397(7) . ?
C20 C21 1.389(9) . ?
C20 H20 0.9500 . ?
C21 C22 1.360(10) . ?
C21 H21 0.9500 . ?
C22 C23 1.381(9) . ?
C22 H22 0.9500 . ?
C23 C24 1.380(8) . ?
C23 H23 0.9500 . ?
C24 H24 0.9500 . ?

loop_
_geom_hbond_atom_site_label_D
_geom_hbond_atom_site_label_H
_geom_hbond_atom_site_label_A
_geom_hbond_distance_DH
_geom_hbond_distance_HA
_geom_hbond_distance_DA
_geom_hbond_angle_DHA
_geom_hbond_site_symmetry_A
C24 H24 Cl2 0.95 2.93 3.648(6) 132.8 4_575
C23 H23 Cl1 0.95 2.92 3.851(6) 166.3 4_675
C17 H17 F3 0.95 2.55 3.219(6) 127.5 3_766
